data_7116923
loop_
_publ_author_name
'Xin-Hua Hao'
'Pin Gao'
'Xian-Rong Song'
'Yi-Feng Qiu'
'Dong-Po Jin'
'Xue-Yuan Liu'
'Yong-Min Liang'

_publ_section_title
;
 Metal-free nitro-carbocyclization of 1,6-enynes with tBuONO and TEMPO
;
_journal_name_full Chem.Commun.
_journal_page_first 6839
_journal_paper_doi 10.1039/C5cc00872G
_journal_volume 51
_journal_year 2015
_chemical_formula_moiety 'C21 H22 N2 O4 S'
_chemical_formula_sum 'C21 H22 N2 O4 S'
_chemical_formula_weight 398.47
_chemical_name_systematic
;
 ? 
;
_space_group_crystal_system monoclinic
_space_group_IT_number 14
_space_group_name_Hall '-P 2ybc'
_space_group_name_H-M_alt 'P 1 21/c 1'
_symmetry_space_group_name_Hall '-P 2ybc'
_symmetry_space_group_name_H-M 'P 1 21/c 1'
_atom_sites_solution_hydrogens geom
_atom_sites_solution_primary direct
_atom_sites_solution_secondary difmap
_audit_creation_date 2014-04-02
_audit_creation_method
;
Olex2 1.2
(compiled 2014.03.20 svn.r2914 for OlexSys, GUI svn.r4816)
;
_audit_update_record
;
2014-11-28 deposited with the CCDC.
2015-03-12 downloaded from the CCDC.
;
_cell_angle_alpha 90.00
_cell_angle_beta 109.860(7)
_cell_angle_gamma 90.00
_cell_formula_units_Z 4
_cell_length_a 13.1530(8)
_cell_length_b 17.8912(8)
_cell_length_c 9.1269(6)
_cell_measurement_reflns_used 2552
_cell_measurement_temperature 294.50(16)
_cell_measurement_theta_max 23.9600
_cell_measurement_theta_min 3.4740
_cell_volume 2020.0(2)
_computing_cell_refinement
;
CrysAlisPro, Agilent Technologies,
Version 1.171.36.28 (release 01-02-2013 CrysAlis171 .NET)
(compiled Feb  1 2013,16:14:44)
;
_computing_data_collection
;
CrysAlisPro, Agilent Technologies,
Version 1.171.36.28 (release 01-02-2013 CrysAlis171 .NET)
(compiled Feb  1 2013,16:14:44)
;
_computing_data_reduction
;
CrysAlisPro, Agilent Technologies,
Version 1.171.36.28 (release 01-02-2013 CrysAlis171 .NET)
(compiled Feb  1 2013,16:14:44)
;
_computing_molecular_graphics 'Olex2 (Dolomanov et al., 2009)'
_computing_publication_material 'Olex2 (Dolomanov et al., 2009)'
_computing_structure_refinement 'ShelXL (Sheldrick, 2008)'
_computing_structure_solution 'ShelXS (Sheldrick, 2008)'
_diffrn_ambient_temperature 294.50(16)
_diffrn_detector_area_resol_mean 16.0733
_diffrn_measured_fraction_theta_full 0.971
_diffrn_measured_fraction_theta_max 0.970
_diffrn_measurement_device_type 'SuperNova, Dual, Cu at zero, Eos'
_diffrn_measurement_method '\w scans'
_diffrn_orient_matrix_UB_11 -0.0069718000
_diffrn_orient_matrix_UB_12 0.0324463000
_diffrn_orient_matrix_UB_13 0.0401978000
_diffrn_orient_matrix_UB_21 0.0503826000
_diffrn_orient_matrix_UB_22 0.0139390000
_diffrn_orient_matrix_UB_23 -0.0004888000
_diffrn_orient_matrix_UB_31 -0.0265026000
_diffrn_orient_matrix_UB_32 0.0179972000
_diffrn_orient_matrix_UB_33 -0.0721965000
_diffrn_radiation_monochromator mirror
_diffrn_radiation_type MoK\a
_diffrn_radiation_wavelength 0.71000
_diffrn_reflns_av_R_equivalents 0.0494
_diffrn_reflns_av_unetI/netI 0.0558
_diffrn_reflns_limit_h_max 16
_diffrn_reflns_limit_h_min -16
_diffrn_reflns_limit_k_max 22
_diffrn_reflns_limit_k_min -20
_diffrn_reflns_limit_l_max 11
_diffrn_reflns_limit_l_min -11
_diffrn_reflns_number 9828
_diffrn_reflns_theta_full 25.50
_diffrn_reflns_theta_max 25.99
_diffrn_reflns_theta_min 3.29
_diffrn_source 'SuperNova (Mo) X-ray Source'
_exptl_absorpt_coefficient_mu 0.189
_exptl_absorpt_correction_T_max 1.00000
_exptl_absorpt_correction_T_min 0.86506
_exptl_absorpt_correction_type multi-scan
_exptl_absorpt_process_details
;
CrysAlisPro, Agilent Technologies,
Version 1.171.36.28 (release 01-02-2013 CrysAlis171 .NET)
(compiled Feb  1 2013,16:14:44)
Empirical absorption correction using spherical harmonics,
 implemented in SCALE3 ABSPACK scaling algorithm.
;
_exptl_crystal_colour 'clear light yellow'
_exptl_crystal_density_diffrn 1.310
_exptl_crystal_density_method 'not measured'
_exptl_crystal_description block
_exptl_crystal_F_000 840
_exptl_crystal_size_max 0.27
_exptl_crystal_size_mid 0.2
_exptl_crystal_size_min 0.12
_refine_diff_density_max 0.210
_refine_diff_density_min -0.246
_refine_diff_density_rms 0.040
_refine_ls_extinction_method none
_refine_ls_goodness_of_fit_ref 1.059
_refine_ls_hydrogen_treatment constr
_refine_ls_matrix_type full
_refine_ls_number_parameters 255
_refine_ls_number_reflns 3862
_refine_ls_number_restraints 0
_refine_ls_restrained_S_all 1.059
_refine_ls_R_factor_all 0.0862
_refine_ls_R_factor_gt 0.0547
_refine_ls_shift/su_max 0.000
_refine_ls_shift/su_mean 0.000
_refine_ls_structure_factor_coef Fsqd
_refine_ls_weighting_details 'calc w=1/[\s^2^(Fo^2^)+(0.0475P)^2^+0.4496P] where P=(Fo^2^+2Fc^2^)/3'
_refine_ls_weighting_scheme calc
_refine_ls_wR_factor_gt 0.1222
_refine_ls_wR_factor_ref 0.1455
_reflns_number_gt 2574
_reflns_number_total 3862
_reflns_threshold_expression >2sigma(I)
_cod_data_source_file c5cc00872g2.cif
_cod_data_source_block gaoping0401
_cod_database_code 7116923
_reflns_odcompleteness_completeness 97.03
_reflns_odcompleteness_iscentric 1
_reflns_odcompleteness_theta 26.32
_olex2_refinement_description
;
1. Fixed Uiso
 At 1.2 times of:
  All C(H) groups, All C(H,H) groups
 At 1.5 times of:
  All C(H,H,H) groups
2.a Ternary CH refined with riding coordinates:
 C2(H2)
2.b Secondary CH2 refined with riding coordinates:
 C1(H1A,H1B), C5(H5A,H5B)
2.c Aromatic/amide H refined with riding coordinates:
 C10(H10), C11(H11), C12(H12), C13(H13), C14(H14), C16(H16), C17(H17),
 C19(H19), C20(H20)
2.d X=CH2 refined with riding coordinates:
 C7(H7A,H7B)
2.e Idealised Me refined as rotating group:
 C8(H8A,H8B,H8C), C21(H21A,H21B,H21C)
;

loop_
_space_group_symop_id
_space_group_symop_operation_xyz
1 'x, y, z'
2 '-x, y+1/2, -z+1/2'
3 '-x, -y, -z'
4 'x, -y-1/2, z-1/2'

loop_
_atom_site_label
_atom_site_type_symbol
_atom_site_fract_x
_atom_site_fract_y
_atom_site_fract_z
_atom_site_U_iso_or_equiv
_atom_site_adp_type
_atom_site_occupancy
_atom_site_calc_flag
_atom_site_disorder_assembly
_atom_site_disorder_group
_atom_site_refinement_flags_posn
S1 S 0.11654(6) 0.63678(4) 0.08554(8) 0.0564(2) Uani 1 d . . .
O1 O -0.13008(19) 0.42101(11) 0.3832(2) 0.0767(6) Uani 1 d . . .
O2 O 0.01898(18) 0.40401(11) 0.3395(2) 0.0763(6) Uani 1 d . . .
O3 O 0.06990(18) 0.69496(12) -0.0235(2) 0.0755(6) Uani 1 d . . .
O4 O 0.15670(18) 0.57043(11) 0.0362(2) 0.0727(6) Uani 1 d . . .
N1 N 0.02256(17) 0.60911(11) 0.1543(2) 0.0499(5) Uani 1 d . . .
N2 N -0.0594(2) 0.44234(13) 0.3345(2) 0.0536(6) Uani 1 d . . .
C1 C -0.0205(2) 0.66701(14) 0.2323(3) 0.0547(7) Uani 1 d . . .
H1A H -0.0190 0.7153 0.1848 0.066 Uiso 1 calc . . R
H1B H 0.0236 0.6700 0.3416 0.066 Uiso 1 calc . . R
C2 C -0.1364(2) 0.64648(14) 0.2159(3) 0.0533(7) Uani 1 d . . .
H2 H -0.1553 0.6769 0.2922 0.064 Uiso 1 calc . . R
C3 C -0.1449(2) 0.56500(14) 0.2603(3) 0.0468(6) Uani 1 d . . .
C4 C -0.0631(2) 0.51911(13) 0.2720(3) 0.0456(6) Uani 1 d . . .
C5 C 0.0369(2) 0.53706(14) 0.2346(3) 0.0510(6) Uani 1 d . . .
H5A H 0.0989 0.5393 0.3299 0.061 Uiso 1 calc . . R
H5B H 0.0499 0.4983 0.1688 0.061 Uiso 1 calc . . R
C6 C -0.2172(2) 0.66629(16) 0.0574(3) 0.0607(7) Uani 1 d . . .
C7 C -0.2778(3) 0.7280(2) 0.0436(5) 0.1110(14) Uani 1 d . . .
H7A H -0.3248 0.7425 -0.0536 0.133 Uiso 1 calc . . R
H7B H -0.2727 0.7562 0.1314 0.133 Uiso 1 calc . . R
C8 C -0.2236(3) 0.6212(2) -0.0780(4) 0.1057(14) Uani 1 d . . .
H8A H -0.1602 0.6294 -0.1055 0.159 Uiso 1 calc . . GR
H8B H -0.2867 0.6352 -0.1638 0.159 Uiso 1 calc . . GR
H8C H -0.2283 0.5694 -0.0542 0.159 Uiso 1 calc . . GR
C9 C -0.2489(2) 0.54694(15) 0.2846(3) 0.0527(7) Uani 1 d . . .
C10 C -0.2740(3) 0.57947(17) 0.4059(3) 0.0661(8) Uani 1 d . . .
H10 H -0.2235 0.6101 0.4765 0.079 Uiso 1 calc . . R
C11 C -0.3727(3) 0.5670(2) 0.4235(4) 0.0820(10) Uani 1 d . . .
H11 H -0.3882 0.5894 0.5055 0.098 Uiso 1 calc . . R
C12 C -0.4475(3) 0.5224(2) 0.3219(5) 0.0861(10) Uani 1 d . . .
H12 H -0.5141 0.5145 0.3340 0.103 Uiso 1 calc . . R
C13 C -0.4244(3) 0.4889(2) 0.2002(4) 0.0804(10) Uani 1 d . . .
H13 H -0.4751 0.4579 0.1311 0.096 Uiso 1 calc . . R
C14 C -0.3253(2) 0.50166(17) 0.1814(3) 0.0683(8) Uani 1 d . . .
H14 H -0.3103 0.4795 0.0988 0.082 Uiso 1 calc . . R
C15 C 0.2204(2) 0.67657(14) 0.2421(3) 0.0502(6) Uani 1 d . . .
C16 C 0.2284(2) 0.75321(16) 0.2567(4) 0.0609(7) Uani 1 d . . .
H16 H 0.1802 0.7836 0.1825 0.073 Uiso 1 calc . . R
C17 C 0.3081(3) 0.78473(19) 0.3815(4) 0.0755(9) Uani 1 d . . .
H17 H 0.3138 0.8365 0.3892 0.091 Uiso 1 calc . . R
C18 C 0.3791(3) 0.7414(2) 0.4948(4) 0.0729(9) Uani 1 d . . .
C19 C 0.3694(3) 0.6650(2) 0.4797(4) 0.0781(10) Uani 1 d . . .
H19 H 0.4167 0.6349 0.5556 0.094 Uiso 1 calc . . R
C20 C 0.2916(2) 0.63205(17) 0.3555(4) 0.0658(8) Uani 1 d . . .
H20 H 0.2868 0.5803 0.3475 0.079 Uiso 1 calc . . R
C21 C 0.4654(3) 0.7779(3) 0.6309(4) 0.1155(16) Uani 1 d . . .
H21A H 0.5251 0.7926 0.5993 0.173 Uiso 1 calc . . GR
H21B H 0.4900 0.7431 0.7156 0.173 Uiso 1 calc . . GR
H21C H 0.4358 0.8212 0.6638 0.173 Uiso 1 calc . . GR

loop_
_atom_site_aniso_label
_atom_site_aniso_U_11
_atom_site_aniso_U_22
_atom_site_aniso_U_33
_atom_site_aniso_U_23
_atom_site_aniso_U_13
_atom_site_aniso_U_12
S1 0.0691(5) 0.0544(4) 0.0514(4) -0.0042(3) 0.0279(4) -0.0059(4)
O1 0.0887(16) 0.0641(13) 0.0899(15) 0.0162(11) 0.0466(13) -0.0029(12)
O2 0.0776(14) 0.0605(13) 0.0892(16) 0.0174(11) 0.0262(13) 0.0157(12)
O3 0.0911(15) 0.0779(14) 0.0553(11) 0.0204(10) 0.0219(11) -0.0029(12)
O4 0.0944(15) 0.0624(12) 0.0791(13) -0.0205(10) 0.0525(12) -0.0080(12)
N1 0.0570(13) 0.0425(12) 0.0566(13) -0.0057(10) 0.0276(11) -0.0015(11)
N2 0.0652(15) 0.0495(13) 0.0429(12) -0.0004(10) 0.0140(12) -0.0016(13)
C1 0.0628(17) 0.0423(14) 0.0625(17) -0.0068(12) 0.0258(14) -0.0020(13)
C2 0.0619(17) 0.0444(14) 0.0606(17) -0.0056(12) 0.0299(14) 0.0041(13)
C3 0.0572(15) 0.0455(14) 0.0402(13) -0.0043(11) 0.0198(12) 0.0001(13)
C4 0.0584(15) 0.0413(13) 0.0376(13) -0.0029(11) 0.0168(12) -0.0019(13)
C5 0.0604(16) 0.0466(15) 0.0477(14) -0.0014(12) 0.0207(13) 0.0026(13)
C6 0.0615(18) 0.0503(16) 0.075(2) 0.0086(15) 0.0296(16) 0.0054(15)
C7 0.119(3) 0.098(3) 0.109(3) 0.014(2) 0.029(3) 0.046(3)
C8 0.128(3) 0.090(3) 0.071(2) 0.006(2) -0.003(2) 0.020(3)
C9 0.0581(16) 0.0500(15) 0.0519(15) 0.0038(13) 0.0214(13) 0.0029(14)
C10 0.0692(19) 0.0703(19) 0.0664(18) -0.0044(15) 0.0331(16) 0.0003(17)
C11 0.082(2) 0.087(2) 0.096(3) 0.007(2) 0.055(2) 0.012(2)
C12 0.069(2) 0.095(3) 0.107(3) 0.025(2) 0.046(2) 0.008(2)
C13 0.065(2) 0.086(2) 0.080(2) 0.0108(19) 0.0123(18) -0.0157(19)
C14 0.0694(19) 0.074(2) 0.0625(18) 0.0002(16) 0.0239(16) -0.0095(18)
C15 0.0542(15) 0.0492(15) 0.0546(15) 0.0002(12) 0.0280(13) -0.0001(13)
C16 0.0604(17) 0.0485(16) 0.077(2) -0.0021(14) 0.0278(16) -0.0013(14)
C17 0.072(2) 0.064(2) 0.100(3) -0.0286(19) 0.040(2) -0.0129(18)
C18 0.0562(18) 0.107(3) 0.066(2) -0.018(2) 0.0348(17) -0.015(2)
C19 0.0574(19) 0.107(3) 0.068(2) 0.021(2) 0.0195(17) 0.002(2)
C20 0.0645(19) 0.0595(18) 0.077(2) 0.0092(16) 0.0284(17) 0.0020(16)
C21 0.076(2) 0.183(5) 0.092(3) -0.047(3) 0.034(2) -0.041(3)

loop_
_atom_type_symbol
_atom_type_description
_atom_type_scat_dispersion_real
_atom_type_scat_dispersion_imag
_atom_type_scat_source
C C 0.0033 0.0016 'International Tables Vol C Tables 4.2.6.8 and 6.1.1.4'
H H 0.0000 0.0000 'International Tables Vol C Tables 4.2.6.8 and 6.1.1.4'
N N 0.0061 0.0033 'International Tables Vol C Tables 4.2.6.8 and 6.1.1.4'
S S 0.1246 0.1234 'International Tables Vol C Tables 4.2.6.8 and 6.1.1.4'
O O 0.0106 0.0060 'International Tables Vol C Tables 4.2.6.8 and 6.1.1.4'

loop_
_geom_angle_atom_site_label_1
_geom_angle_atom_site_label_2
_geom_angle_atom_site_label_3
_geom_angle
_geom_angle_site_symmetry_1
_geom_angle_site_symmetry_3
O3 S1 O4 120.17(13) . .
O3 S1 N1 106.58(12) . .
O3 S1 C15 107.63(13) . .
O4 S1 N1 106.03(11) . .
O4 S1 C15 108.86(13) . .
N1 S1 C15 106.84(11) . .
C1 N1 S1 115.79(17) . .
C5 N1 S1 118.12(17) . .
C5 N1 C1 112.49(19) . .
O1 N2 O2 123.2(2) . .
O1 N2 C4 120.1(2) . .
O2 N2 C4 116.7(2) . .
N1 C1 H1A 110.0 . .
N1 C1 H1B 110.0 . .
N1 C1 C2 108.6(2) . .
H1A C1 H1B 108.4 . .
C2 C1 H1A 110.0 . .
C2 C1 H1B 110.0 . .
C1 C2 H2 106.4 . .
C1 C2 C3 111.4(2) . .
C3 C2 H2 106.4 . .
C6 C2 C1 113.0(2) . .
C6 C2 H2 106.4 . .
C6 C2 C3 112.6(2) . .
C4 C3 C2 118.7(2) . .
C4 C3 C9 127.7(2) . .
C9 C3 C2 113.5(2) . .
N2 C4 C5 111.7(2) . .
C3 C4 N2 121.6(2) . .
C3 C4 C5 126.7(2) . .
N1 C5 C4 109.2(2) . .
N1 C5 H5A 109.8 . .
N1 C5 H5B 109.8 . .
C4 C5 H5A 109.8 . .
C4 C5 H5B 109.8 . .
H5A C5 H5B 108.3 . .
C7 C6 C2 118.8(3) . .
C7 C6 C8 121.0(3) . .
C8 C6 C2 120.0(3) . .
C6 C7 H7A 120.0 . .
C6 C7 H7B 120.0 . .
H7A C7 H7B 120.0 . .
C6 C8 H8A 109.5 . .
C6 C8 H8B 109.5 . .
C6 C8 H8C 109.5 . .
H8A C8 H8B 109.5 . .
H8A C8 H8C 109.5 . .
H8B C8 H8C 109.5 . .
C10 C9 C3 120.4(3) . .
C14 C9 C3 121.1(2) . .
C14 C9 C10 118.3(3) . .
C9 C10 H10 119.5 . .
C11 C10 C9 120.9(3) . .
C11 C10 H10 119.5 . .
C10 C11 H11 119.8 . .
C12 C11 C10 120.5(3) . .
C12 C11 H11 119.8 . .
C11 C12 H12 120.1 . .
C11 C12 C13 119.8(3) . .
C13 C12 H12 120.1 . .
C12 C13 H13 120.0 . .
C12 C13 C14 119.9(3) . .
C14 C13 H13 120.0 . .
C9 C14 C13 120.5(3) . .
C9 C14 H14 119.8 . .
C13 C14 H14 119.8 . .
C16 C15 S1 119.6(2) . .
C16 C15 C20 119.3(3) . .
C20 C15 S1 121.0(2) . .
C15 C16 H16 120.1 . .
C15 C16 C17 119.9(3) . .
C17 C16 H16 120.1 . .
C16 C17 H17 119.3 . .
C18 C17 C16 121.5(3) . .
C18 C17 H17 119.3 . .
C17 C18 C19 118.0(3) . .
C17 C18 C21 120.1(4) . .
C19 C18 C21 121.9(4) . .
C18 C19 H19 119.1 . .
C18 C19 C20 121.8(3) . .
C20 C19 H19 119.1 . .
C15 C20 H20 120.2 . .
C19 C20 C15 119.5(3) . .
C19 C20 H20 120.2 . .
C18 C21 H21A 109.5 . .
C18 C21 H21B 109.5 . .
C18 C21 H21C 109.5 . .
H21A C21 H21B 109.5 . .
H21A C21 H21C 109.5 . .
H21B C21 H21C 109.5 . .

loop_
_geom_bond_atom_site_label_1
_geom_bond_atom_site_label_2
_geom_bond_distance
_geom_bond_site_symmetry_2
S1 O3 1.427(2) .
S1 O4 1.433(2) .
S1 N1 1.641(2) .
S1 C15 1.758(3) .
O1 N2 1.220(3) .
O2 N2 1.226(3) .
N1 C1 1.474(3) .
N1 C5 1.463(3) .
N2 C4 1.482(3) .
C1 H1A 0.9700 .
C1 H1B 0.9700 .
C1 C2 1.526(4) .
C2 H2 0.9800 .
C2 C3 1.527(3) .
C2 C6 1.518(4) .
C3 C4 1.329(3) .
C3 C9 1.493(4) .
C4 C5 1.502(3) .
C5 H5A 0.9700 .
C5 H5B 0.9700 .
C6 C7 1.342(4) .
C6 C8 1.454(4) .
C7 H7A 0.9300 .
C7 H7B 0.9300 .
C8 H8A 0.9600 .
C8 H8B 0.9600 .
C8 H8C 0.9600 .
C9 C10 1.387(4) .
C9 C14 1.382(4) .
C10 H10 0.9300 .
C10 C11 1.379(4) .
C11 H11 0.9300 .
C11 C12 1.359(5) .
C12 H12 0.9300 .
C12 C13 1.383(5) .
C13 H13 0.9300 .
C13 C14 1.390(4) .
C14 H14 0.9300 .
C15 C16 1.378(4) .
C15 C20 1.387(4) .
C16 H16 0.9300 .
C16 C17 1.379(4) .
C17 H17 0.9300 .
C17 C18 1.373(5) .
C18 C19 1.375(5) .
C18 C21 1.517(5) .
C19 H19 0.9300 .
C19 C20 1.376(4) .
C20 H20 0.9300 .
C21 H21A 0.9600 .
C21 H21B 0.9600 .
C21 H21C 0.9600 .

loop_
_geom_torsion_atom_site_label_1
_geom_torsion_atom_site_label_2
_geom_torsion_atom_site_label_3
_geom_torsion_atom_site_label_4
_geom_torsion
_geom_torsion_site_symmetry_1
_geom_torsion_site_symmetry_2
_geom_torsion_site_symmetry_3
_geom_torsion_site_symmetry_4
S1 N1 C1 C2 152.08(18) . . . .
S1 N1 C5 C4 -173.89(16) . . . .
S1 C15 C16 C17 178.3(2) . . . .
S1 C15 C20 C19 -177.5(2) . . . .
O1 N2 C4 C3 -3.2(3) . . . .
O1 N2 C4 C5 173.8(2) . . . .
O2 N2 C4 C3 179.4(2) . . . .
O2 N2 C4 C5 -3.6(3) . . . .
O3 S1 N1 C1 -59.0(2) . . . .
O3 S1 N1 C5 163.29(18) . . . .
O3 S1 C15 C16 12.9(3) . . . .
O3 S1 C15 C20 -170.1(2) . . . .
O4 S1 N1 C1 171.89(18) . . . .
O4 S1 N1 C5 34.2(2) . . . .
O4 S1 C15 C16 144.6(2) . . . .
O4 S1 C15 C20 -38.4(3) . . . .
N1 S1 C15 C16 -101.3(2) . . . .
N1 S1 C15 C20 75.7(2) . . . .
N1 C1 C2 C3 48.6(3) . . . .
N1 C1 C2 C6 -79.4(3) . . . .
N2 C4 C5 N1 172.43(18) . . . .
C1 N1 C5 C4 47.1(3) . . . .
C1 C2 C3 C4 -14.7(3) . . . .
C1 C2 C3 C9 165.7(2) . . . .
C1 C2 C6 C7 -101.8(3) . . . .
C1 C2 C6 C8 74.6(4) . . . .
C2 C3 C4 N2 171.8(2) . . . .
C2 C3 C4 C5 -4.8(4) . . . .
C2 C3 C9 C10 -65.2(3) . . . .
C2 C3 C9 C14 110.5(3) . . . .
C3 C2 C6 C7 130.9(3) . . . .
C3 C2 C6 C8 -52.7(4) . . . .
C3 C4 C5 N1 -10.7(3) . . . .
C3 C9 C10 C11 175.7(3) . . . .
C3 C9 C14 C13 -176.1(3) . . . .
C4 C3 C9 C10 115.3(3) . . . .
C4 C3 C9 C14 -69.1(4) . . . .
C5 N1 C1 C2 -67.9(3) . . . .
C6 C2 C3 C4 113.4(3) . . . .
C6 C2 C3 C9 -66.2(3) . . . .
C9 C3 C4 N2 -8.7(4) . . . .
C9 C3 C4 C5 174.7(2) . . . .
C9 C10 C11 C12 0.1(5) . . . .
C10 C9 C14 C13 -0.4(4) . . . .
C10 C11 C12 C13 0.3(5) . . . .
C11 C12 C13 C14 -0.7(5) . . . .
C12 C13 C14 C9 0.8(5) . . . .
C14 C9 C10 C11 0.0(4) . . . .
C15 S1 N1 C1 55.9(2) . . . .
C15 S1 N1 C5 -81.9(2) . . . .
C15 C16 C17 C18 -1.3(4) . . . .
C16 C15 C20 C19 -0.5(4) . . . .
C16 C17 C18 C19 0.6(5) . . . .
C16 C17 C18 C21 -179.7(3) . . . .
C17 C18 C19 C20 0.3(5) . . . .
C18 C19 C20 C15 -0.3(5) . . . .
C20 C15 C16 C17 1.3(4) . . . .
C21 C18 C19 C20 -179.4(3) . . . .
